data_2213605
loop_
_publ_author_name
'A. Thomas Gunaseelan'
'A. Thiruvalluvar'
'A. Ebenezer Martin'
'K. J. Rajendra Prasad'

_publ_section_title
;
 1-Hydroxy-3-methyl-9<i>H</i>-carbazole-2-carbaldehyde
;
_journal_coeditor_code WN2137
_journal_issue 5
_journal_name_full 'Acta Crystallographica Section E'
_journal_page_first o2682
_journal_page_last o2683
_journal_paper_doi 10.1107/S160053680701954X
_journal_volume 63
_journal_year 2007
_chemical_formula_iupac 'C14 H11 N O2'
_chemical_formula_moiety 'C14 H11 N O2'
_chemical_formula_structural 'C14 H11 N O2'
_chemical_formula_sum 'C14 H11 N O2'
_chemical_formula_weight 225.24
_chemical_melting_point 442.0(10)
_chemical_name_common 9H-carbazole
_chemical_name_systematic
;
1-Hydroxy-3-methyl-9H-carbazole-2-carbaldehyde
;
_space_group_IT_number 14
_symmetry_cell_setting monoclinic
_symmetry_space_group_name_Hall '-P 2yn'
_symmetry_space_group_name_H-M 'P 1 21/n 1'
_atom_sites_solution_hydrogens geom
_atom_sites_solution_primary direct
_atom_sites_solution_secondary difmap
_cell_angle_alpha 90
_cell_angle_beta 113.469(2)
_cell_angle_gamma 90
_cell_formula_units_Z 4
_cell_length_a 12.1859(6)
_cell_length_b 6.6703(3)
_cell_length_c 14.1899(7)
_cell_measurement_reflns_used 2612
_cell_measurement_temperature 160.0(10)
_cell_measurement_theta_max 27.5
_cell_measurement_theta_min 2.0
_cell_volume 1057.99(9)
_computing_cell_refinement 'DENZO--SMN (Otwinowski & Minor, 1997)'
_computing_data_collection 'COLLECT (Nonius, 2000)'
_computing_data_reduction 'DENZO-SMN and SCALEPACK (Otwinowski & Minor, 1997)'
_computing_molecular_graphics 'ORTEP-3 (Farrugia, 1997)'
_computing_publication_material 'PLATON (Spek, 2003)'
_computing_structure_refinement 'SHELXL97 (Sheldrick, 1997)'
_computing_structure_solution 'SHELXS97 (Sheldrick, 1997)'
_diffrn_ambient_temperature 160.0(10)
_diffrn_detector_area_resol_mean 9
_diffrn_measured_fraction_theta_full 0.998
_diffrn_measured_fraction_theta_max 0.998
_diffrn_measurement_device_type 'Nonius KappaCCD area-detector'
_diffrn_measurement_method '\f and \w scans with \k offsets'
_diffrn_radiation_monochromator 'horizontally mounted graphite crystal'
_diffrn_radiation_source 'Nonius FR590 sealed tube generator'
_diffrn_radiation_type 'Mo K\a'
_diffrn_radiation_wavelength 0.71073
_diffrn_reflns_av_R_equivalents 0.0830
_diffrn_reflns_av_sigmaI/netI 0.0478
_diffrn_reflns_limit_h_max 15
_diffrn_reflns_limit_h_min -15
_diffrn_reflns_limit_k_max 8
_diffrn_reflns_limit_k_min -8
_diffrn_reflns_limit_l_max 16
_diffrn_reflns_limit_l_min -18
_diffrn_reflns_number 25678
_diffrn_reflns_reduction_process
;
?
;
_diffrn_reflns_theta_full 27.47
_diffrn_reflns_theta_max 27.47
_diffrn_reflns_theta_min 2.84
_diffrn_standards_decay_% 0
_diffrn_standards_number 0
_exptl_absorpt_coefficient_mu 0.095
_exptl_absorpt_correction_type none
_exptl_crystal_colour dark_brown
_exptl_crystal_density_diffrn 1.414
_exptl_crystal_density_method 'Not Measured'
_exptl_crystal_description needle
_exptl_crystal_F_000 472
_exptl_crystal_size_max 0.25
_exptl_crystal_size_mid 0.25
_exptl_crystal_size_min 0.10
_refine_diff_density_max 0.291
_refine_diff_density_min -0.295
_refine_ls_extinction_coef 0.030(6)
_refine_ls_extinction_expression Fc^*^=kFc[1+0.001xFc^2^\l^3^/sin(2\q)]^-1/4^
_refine_ls_extinction_method SHELXL97
_refine_ls_goodness_of_fit_ref 1.044
_refine_ls_hydrogen_treatment mixed
_refine_ls_matrix_type full
_refine_ls_number_parameters 168
_refine_ls_number_reflns 2424
_refine_ls_number_restraints 0
_refine_ls_restrained_S_all 1.044
_refine_ls_R_factor_all 0.0789
_refine_ls_R_factor_gt 0.0533
_refine_ls_shift/su_max 0.000
_refine_ls_shift/su_mean 0.000
_refine_ls_structure_factor_coef Fsqd
_refine_ls_weighting_details 'calc w=1/[\s^2^(Fo^2^)+(0.0768P)^2^+0.3576P] where P=(Fo^2^+2Fc^2^)/3'
_refine_ls_weighting_scheme calc
_refine_ls_wR_factor_gt 0.1310
_refine_ls_wR_factor_ref 0.1476
_reflns_number_gt 1803
_reflns_number_total 2424
_reflns_threshold_expression I>2\s(I)
_cod_data_source_file wn2137.cif
_cod_data_source_block I
_cod_depositor_comments
;
The following automatic conversions were performed:
'_symmetry_cell_setting' value 'Monoclinic' changed to 'monoclinic'
according to '/home/saulius/struct/CIF-dictionaries/cif_core.dic'
dictionary named 'cif_core.dic' version 2.4.1 from 2010-06-29.

Automatic conversion script
Id: cif_fix_enum 1527 2010-12-29 10:47:43Z saulius 

The following automatic conversions were performed:

'_symmetry_cell_setting' value 'Monoclinic' changed to 'monoclinic'
according to /home/saulius/struct/CIF-dictionaries/cif_core.dic
dictionary named 'cif_core.dic' version 2.4.1 from 2010-06-29.

Automatic conversion script
Id: cif_fix_values 1715 2011-07-08 13:25:40Z adriana 
;
_cod_original_sg_symbol_H-M 'P 21/n'
_cod_database_code 2213605
_cod_database_fobs_code 2213605

loop_
_symmetry_equiv_pos_site_id
_symmetry_equiv_pos_as_xyz
1 x,y,z
2 1/2-x,1/2+y,1/2-z
3 -x,-y,-z
4 1/2+x,1/2-y,1/2+z

loop_
_atom_site_aniso_label
_atom_site_aniso_U_11
_atom_site_aniso_U_22
_atom_site_aniso_U_33
_atom_site_aniso_U_12
_atom_site_aniso_U_13
_atom_site_aniso_U_23
O1 0.0363(7) 0.0229(7) 0.0353(7) 0.0073(5) 0.0199(6) 0.0055(5)
O21 0.0362(8) 0.0332(8) 0.0439(8) 0.0032(6) 0.0224(6) -0.0032(6)
N9 0.0270(8) 0.0259(8) 0.0256(8) 0.0022(6) 0.0132(6) 0.0057(6)
C1 0.0225(8) 0.0207(8) 0.0232(8) -0.0003(7) 0.0066(7) -0.0021(7)
C2 0.0205(8) 0.0250(9) 0.0218(8) -0.0030(7) 0.0077(7) -0.0028(7)
C3 0.0217(8) 0.0266(9) 0.0218(8) -0.0049(7) 0.0066(7) 0.0002(7)
C4 0.0239(9) 0.0231(9) 0.0241(9) -0.0006(7) 0.0074(7) 0.0014(7)
C4A 0.0179(8) 0.0237(8) 0.0205(8) -0.0017(7) 0.0061(6) -0.0008(7)
C4B 0.0189(8) 0.0291(9) 0.0216(8) -0.0003(7) 0.0062(7) -0.0008(7)
C5 0.0251(9) 0.0321(10) 0.0295(10) 0.0036(8) 0.0086(7) -0.0006(8)
C6 0.0245(9) 0.0421(11) 0.0332(10) 0.0066(8) 0.0113(8) -0.0037(9)
C7 0.0237(9) 0.0472(12) 0.0255(9) -0.0003(8) 0.0107(7) -0.0038(8)
C8 0.0238(9) 0.0374(11) 0.0238(9) -0.0014(7) 0.0093(7) 0.0013(7)
C8A 0.0194(8) 0.0302(10) 0.0207(8) -0.0010(7) 0.0065(7) 0.0000(7)
C9A 0.0207(8) 0.0238(9) 0.0221(8) -0.0017(7) 0.0080(7) 0.0011(7)
C21 0.0287(10) 0.0326(10) 0.0299(10) -0.0035(8) 0.0138(8) -0.0038(8)
C31 0.0324(10) 0.0331(10) 0.0319(10) -0.0027(8) 0.0159(8) 0.0072(8)

loop_
_atom_site_type_symbol
_atom_site_label
_atom_site_fract_x
_atom_site_fract_y
_atom_site_fract_z
_atom_site_U_iso_or_equiv
_atom_site_thermal_displace_type
_atom_site_occupancy
O O1 -0.05055(11) 0.43004(18) 0.11451(10) 0.0297(4) Uani 1.000
O O21 -0.17265(12) 0.3665(2) 0.22106(10) 0.0357(5) Uani 1.000
N N9 0.12632(13) 0.2634(2) 0.04520(11) 0.0253(5) Uani 1.000
C C1 -0.00308(15) 0.2454(3) 0.14466(13) 0.0229(5) Uani 1.000
C C2 -0.03616(14) 0.1239(3) 0.20958(12) 0.0227(5) Uani 1.000
C C3 0.01660(15) -0.0705(3) 0.24040(12) 0.0240(5) Uani 1.000
C C4 0.10098(15) -0.1368(3) 0.20630(13) 0.0244(5) Uani 1.000
C C4A 0.13332(14) -0.0161(2) 0.13988(12) 0.0212(5) Uani 1.000
C C4B 0.21270(14) -0.0436(3) 0.08768(12) 0.0238(5) Uani 1.000
C C5 0.28668(15) -0.1995(3) 0.08392(13) 0.0296(6) Uani 1.000
C C6 0.34962(16) -0.1795(3) 0.02211(14) 0.0333(6) Uani 1.000
C C7 0.33931(15) -0.0049(3) -0.03579(14) 0.0319(6) Uani 1.000
C C8 0.26765(15) 0.1521(3) -0.03319(13) 0.0284(6) Uani 1.000
C C8A 0.20392(14) 0.1315(3) 0.02920(12) 0.0239(5) Uani 1.000
C C9A 0.08162(14) 0.1734(3) 0.11020(12) 0.0224(5) Uani 1.000
C C21 -0.12595(16) 0.1981(3) 0.24268(14) 0.0297(6) Uani 1.000
C C31 -0.01876(17) -0.2000(3) 0.31074(14) 0.0315(6) Uani 1.000
H H1 -0.106(3) 0.460(4) 0.149(2) 0.081(9) Uiso 1.000
H H4 0.13758 -0.26405 0.22743 0.0292 Uiso 1.000
H H5 0.29383 -0.31779 0.12321 0.0355 Uiso 1.000
H H6 0.40031 -0.28510 0.01884 0.0400 Uiso 1.000
H H7 0.38310 0.00514 -0.07800 0.0382 Uiso 1.000
H H8 0.26164 0.27031 -0.07232 0.0340 Uiso 1.000
H H9 0.0972(18) 0.377(3) 0.0086(16) 0.037(6) Uiso 1.000
H H21 -0.1541(18) 0.109(3) 0.2875(15) 0.036(5) Uiso 1.000
H H31A 0.02338 -0.32857 0.32138 0.0473 Uiso 1.000
H H31B -0.10528 -0.22344 0.27962 0.0473 Uiso 1.000
H H31C 0.00264 -0.13214 0.37695 0.0473 Uiso 1.000

loop_
_atom_type_symbol
_atom_type_description
_atom_type_scat_dispersion_real
_atom_type_scat_dispersion_imag
_atom_type_scat_source
O O 0.0106 0.0060 'International Tables Vol C Tables 4.2.6.8 and 6.1.1.4'
N N 0.0061 0.0033 'International Tables Vol C Tables 4.2.6.8 and 6.1.1.4'
H H 0.0000 0.0000 'International Tables Vol C Tables 4.2.6.8 and 6.1.1.4'
C C 0.0033 0.0016 'International Tables Vol C Tables 4.2.6.8 and 6.1.1.4'

loop_
_geom_angle_atom_site_label_1
_geom_angle_atom_site_label_2
_geom_angle_atom_site_label_3
_geom_angle
_geom_angle_publ_flag
C1 O1 H1 108.3(15) no
C8A N9 C9A 108.19(14) no
C9A N9 H9 125.2(15) no
C8A N9 H9 125.3(15) no
O1 C1 C9A 119.05(17) no
O1 C1 C2 122.32(17) no
C2 C1 C9A 118.63(18) no
C1 C2 C3 120.75(17) no
C1 C2 C21 118.08(18) no
C3 C2 C21 121.16(17) no
C4 C3 C31 120.06(18) no
C2 C3 C4 119.41(17) no
C2 C3 C31 120.53(17) no
C3 C4 C4A 119.99(17) no
C4 C4A C4B 133.83(15) no
C4 C4A C9A 120.30(16) no
C4B C4A C9A 105.86(14) no
C5 C4B C8A 119.63(16) no
C4A C4B C8A 106.66(16) no
C4A C4B C5 133.69(17) no
C4B C5 C6 118.94(18) no
C5 C6 C7 120.61(19) no
C6 C7 C8 121.82(18) no
C7 C8 C8A 117.50(18) no
C4B C8A C8 121.50(18) no
N9 C8A C4B 109.17(15) no
N9 C8A C8 129.33(17) no
N9 C9A C1 129.01(18) no
N9 C9A C4A 110.08(16) no
C1 C9A C4A 120.91(17) no
O21 C21 C2 124.32(18) no
C3 C4 H4 120.00 no
C4A C4 H4 120.00 no
C4B C5 H5 121.00 no
C6 C5 H5 121.00 no
C5 C6 H6 120.00 no
C7 C6 H6 120.00 no
C6 C7 H7 119.00 no
C8 C7 H7 119.00 no
C7 C8 H8 121.00 no
C8A C8 H8 121.00 no
O21 C21 H21 116.4(12) no
C2 C21 H21 119.3(12) no
C3 C31 H31A 109.00 no
C3 C31 H31B 109.00 no
C3 C31 H31C 109.00 no
H31A C31 H31B 109.00 no
H31A C31 H31C 109.00 no
H31B C31 H31C 109.00 no

loop_
_geom_bond_atom_site_label_1
_geom_bond_atom_site_label_2
_geom_bond_distance
_geom_bond_publ_flag
O1 C1 1.356(2) no
O21 C21 1.241(2) no
O1 H1 1.00(4) no
N9 C8A 1.375(2) no
N9 C9A 1.381(2) no
N9 H9 0.91(2) no
C1 C9A 1.392(3) no
C1 C2 1.401(3) no
C2 C21 1.440(3) no
C2 C3 1.436(3) no
C3 C4 1.372(3) no
C3 C31 1.507(3) no
C4 C4A 1.410(2) no
C4A C4B 1.445(3) no
C4A C9A 1.400(2) no
C4B C8A 1.412(3) no
C4B C5 1.391(3) no
C5 C6 1.382(3) no
C6 C7 1.402(3) no
C7 C8 1.373(3) no
C8 C8A 1.398(3) no
C4 H4 0.9500 no
C5 H5 0.9500 no
C6 H6 0.9500 no
C7 H7 0.9500 no
C8 H8 0.9500 no
C21 H21 1.02(2) no
C31 H31A 0.9800 no
C31 H31B 0.9800 no
C31 H31C 0.9800 no

loop_
_geom_contact_atom_site_label_1
_geom_contact_atom_site_label_2
_geom_contact_distance
_geom_contact_site_symmetry_2
_geom_contact_publ_flag
O1 O21 2.544(2) . no
O1 N9 2.922(2) . no
O1 C4 3.397(2) 1_565 no
O1 N9 2.9160(19) 3_565 no
O21 O1 2.544(2) . no
O21 C31 3.405(2) 1_565 no
O1 H9 2.06(2) 3_565 no
O1 H9 2.79(2) . no
O21 H1 1.66(3) . no
O21 H31B 2.8800 1_565 no
O21 H21 2.62(2) 2_455 no
O21 H31B 2.7700 2_455 no
O21 H7 2.7900 4_455 no
N9 O1 2.922(2) . no
N9 O1 2.9160(19) 3_565 no
C1 C4B 3.535(2) 3_555 no
C2 C5 3.482(2) 2_555 no
C2 C8 3.462(3) 3_555 no
C3 C8 3.582(3) 3_555 no
C4 O1 3.397(2) 1_545 no
C4B C1 3.535(2) 3_555 no
C5 C2 3.482(2) 2_545 no
C7 C21 3.311(3) 3_555 no
C8 C2 3.462(3) 3_555 no
C8 C31 3.551(3) 2_555 no
C8 C3 3.582(3) 3_555 no
C21 C7 3.311(3) 3_555 no
C31 O21 3.405(2) 1_545 no
C31 C8 3.551(3) 2_545 no
C2 H5 2.9900 2_555 no
C3 H5 2.8900 2_555 no
C4 H5 3.0900 2_555 no
C7 H31A 3.0600 2_555 no
C8 H31A 3.0700 2_555 no
C21 H31C 2.9300 . no
C21 H31B 2.8500 . no
C21 H1 2.27(3) . no
C31 H1 3.10(3) 1_545 no
C31 H21 2.58(2) . no
C31 H7 3.0900 4_445 no
H1 O21 1.66(3) . no
H1 C21 2.27(3) . no
H1 C31 3.10(3) 1_565 no
H1 H8 2.5200 3_565 no
H1 H9 2.53(4) 3_565 no
H4 H31A 2.3200 . no
H5 C2 2.9900 2_545 no
H5 C3 2.8900 2_545 no
H5 C4 3.0900 2_545 no
H7 O21 2.7900 4_554 no
H7 C31 3.0900 4_544 no
H8 H1 2.5200 3_565 no
H9 O1 2.79(2) . no
H9 O1 2.06(2) 3_565 no
H9 H1 2.53(4) 3_565 no
H21 C31 2.58(2) . no
H21 H31B 2.3100 . no
H21 H31C 2.4300 . no
H21 O21 2.62(2) 2_445 no
H31A H4 2.3200 . no
H31A C7 3.0600 2_545 no
H31A C8 3.0700 2_545 no
H31B O21 2.8800 1_545 no
H31B C21 2.8500 . no
H31B H21 2.3100 . no
H31B O21 2.7700 2_445 no
H31C C21 2.9300 . no
H31C H21 2.4300 . no

loop_
_geom_hbond_atom_site_label_D
_geom_hbond_atom_site_label_H
_geom_hbond_atom_site_label_A
_geom_hbond_site_symmetry_A
_geom_hbond_distance_DH
_geom_hbond_distance_HA
_geom_hbond_distance_DA
_geom_hbond_angle_DHA
_geom_hbond_publ_flag
O1 H1 O21 . 1.00(4) 1.66(3) 2.544(2) 145(2) yes
N9 H9 O1 3_565 0.91(2) 2.06(2) 2.9160(19) 157.0(19) yes

loop_
_geom_torsion_atom_site_label_1
_geom_torsion_atom_site_label_2
_geom_torsion_atom_site_label_3
_geom_torsion_atom_site_label_4
_geom_torsion
_geom_torsion_publ_flag
C9A N9 C8A C8 177.63(18) no
C8A N9 C9A C1 -177.12(18) no
C8A N9 C9A C4A 2.04(19) no
C9A N9 C8A C4B -2.10(19) no
O1 C1 C9A N9 -1.2(3) no
O1 C1 C9A C4A 179.69(16) no
C9A C1 C2 C21 -178.53(16) no
O1 C1 C2 C3 -179.63(16) no
O1 C1 C2 C21 1.5(3) no
C9A C1 C2 C3 0.3(3) no
C2 C1 C9A C4A -0.2(3) no
C2 C1 C9A N9 178.83(17) no
C21 C2 C3 C31 -1.6(3) no
C21 C2 C3 C4 179.28(17) no
C1 C2 C3 C4 0.5(3) no
C1 C2 C21 O21 -3.2(3) no
C3 C2 C21 O21 177.99(17) no
C1 C2 C3 C31 179.63(16) no
C2 C3 C4 C4A -1.3(3) no
C31 C3 C4 C4A 179.53(16) no
C3 C4 C4A C4B -176.84(18) no
C3 C4 C4A C9A 1.4(3) no
C4 C4A C4B C8A 178.29(18) no
C9A C4A C4B C5 -178.54(19) no
C9A C4A C4B C8A -0.13(18) no
C4 C4A C4B C5 -0.1(3) no
C4B C4A C9A C1 178.08(16) no
C4 C4A C9A N9 -179.83(15) no
C4 C4A C9A C1 -0.6(3) no
C4B C4A C9A N9 -1.16(19) no
C8A C4B C5 C6 -0.4(3) no
C4A C4B C8A N9 1.37(19) no
C4A C4B C8A C8 -178.39(16) no
C4A C4B C5 C6 177.86(18) no
C5 C4B C8A N9 -179.95(17) no
C5 C4B C8A C8 0.3(3) no
C4B C5 C6 C7 0.1(3) no
C5 C6 C7 C8 0.3(3) no
C6 C7 C8 C8A -0.4(3) no
C7 C8 C8A N9 -179.57(18) no
C7 C8 C8A C4B 0.1(3) no

loop_
_cod_related_entry_id
_cod_related_entry_database
_cod_related_entry_code
1 ChemSpider 21124566
